data_7034381
loop_
_publ_author_name
'Zhou, Jian'
'Zhao, Rong-Qing'
'Yang, Tao'
'Liu, Xing'
'Xiao, Hong-Ping'
'Zou, Hua-Hong'
'Tan, Xiao-Feng'

_publ_section_title
;
 A series of new lanthanoid thioarsenates: insights into the influence of
 lanthanide contraction on the formation of new lanthanoid thioarsenates.
;
_journal_issue 16
_journal_name_full 'Dalton transactions (Cambridge, England : 2003)'
_journal_page_first 7203
_journal_page_last 7212
_journal_paper_doi 10.1039/c4dt03912b
_journal_volume 44
_journal_year 2015
_chemical_formula_moiety 'C6 H18 As N4 S3 Sm '
_chemical_formula_sum 'C6 H18 As N4 S3 Sm'
_chemical_formula_weight 467.70
_chemical_name_systematic
; 
 ? 
;
_space_group_IT_number 41
_symmetry_cell_setting orthorhombic
_symmetry_space_group_name_Hall 'A 2 -2ab'
_symmetry_space_group_name_H-M 'A b a 2'
_atom_sites_solution_hydrogens geom
_atom_sites_solution_primary direct
_atom_sites_solution_secondary difmap
_audit_creation_method SHELXL-97
_audit_update_record
;
2014-11-10 deposited with the CCDC.
2015-03-09 downloaded from the CCDC.
;
_cell_angle_alpha 90.00
_cell_angle_beta 90.00
_cell_angle_gamma 90.00
_cell_formula_units_Z 8
_cell_length_a 19.4659(18)
_cell_length_b 9.5700(9)
_cell_length_c 14.7915(14)
_cell_measurement_temperature 296(2)
_cell_volume 2755.5(4)
_computing_structure_refinement 'SHELXL-97 (Sheldrick, 1997)'
_computing_structure_solution 'SHELXS-97 (Sheldrick, 1990)'
_diffrn_ambient_temperature 296(2)
_diffrn_detector_area_resol_mean 7.31
_diffrn_measured_fraction_theta_full 0.981
_diffrn_measured_fraction_theta_max 0.981
_diffrn_measurement_device_type 'Rigaku Mercury'
_diffrn_measurement_method \w
_diffrn_radiation_monochromator graphite
_diffrn_radiation_source 'fine-focus sealed tube'
_diffrn_radiation_type MoK\a
_diffrn_radiation_wavelength 0.71073
_diffrn_reflns_av_R_equivalents 0.0218
_diffrn_reflns_av_sigmaI/netI 0.0336
_diffrn_reflns_limit_h_max 23
_diffrn_reflns_limit_h_min -21
_diffrn_reflns_limit_k_max 11
_diffrn_reflns_limit_k_min -11
_diffrn_reflns_limit_l_max 14
_diffrn_reflns_limit_l_min -17
_diffrn_reflns_number 5148
_diffrn_reflns_theta_full 25.09
_diffrn_reflns_theta_max 25.09
_diffrn_reflns_theta_min 2.74
_exptl_absorpt_coefficient_mu 7.077
_exptl_absorpt_correction_T_max 0.3638
_exptl_absorpt_correction_T_min 0.2896
_exptl_absorpt_correction_type multi-scan
_exptl_absorpt_process_details 'Jacobson, R. (1998) Private communication'
_exptl_crystal_colour yellow
_exptl_crystal_density_diffrn 2.255
_exptl_crystal_density_method 'not measured'
_exptl_crystal_description block
_exptl_crystal_F_000 1800
_exptl_crystal_size_max 0.13
_exptl_crystal_size_mid 0.11
_exptl_crystal_size_min 0.10
_refine_diff_density_max 1.291
_refine_diff_density_min -0.864
_refine_diff_density_rms 0.127
_refine_ls_abs_structure_details 'Flack H D (1983), Acta Cryst. A39, 876-881'
_refine_ls_abs_structure_Flack 0.031(15)
_refine_ls_extinction_coef 0.00044(7)
_refine_ls_extinction_expression Fc^*^=kFc[1+0.001xFc^2^\l^3^/sin(2\q)]^-1/4^
_refine_ls_extinction_method SHELXL
_refine_ls_goodness_of_fit_ref 1.086
_refine_ls_hydrogen_treatment constr
_refine_ls_matrix_type full
_refine_ls_number_parameters 137
_refine_ls_number_reflns 2131
_refine_ls_number_restraints 1
_refine_ls_restrained_S_all 1.086
_refine_ls_R_factor_all 0.0225
_refine_ls_R_factor_gt 0.0222
_refine_ls_shift/su_max 0.002
_refine_ls_shift/su_mean 0.000
_refine_ls_structure_factor_coef Fsqd
_refine_ls_weighting_details 'calc w=1/[\s^2^(Fo^2^)+(0.0269P)^2^+4.4858P] where P=(Fo^2^+2Fc^2^)/3'
_refine_ls_weighting_scheme calc
_refine_ls_wR_factor_gt 0.0538
_refine_ls_wR_factor_ref 0.0540
_reflns_number_gt 2108
_reflns_number_total 2131
_reflns_threshold_expression >2sigma(I)
_cod_data_source_file c4dt03912b2.cif
_cod_data_source_block 1
_cod_depositor_comments
;
The following automatic conversions were performed:

'_symmetry_cell_setting' value 'Orthorhombic' changed to
'orthorhombic' according to
/usr/data/users/saulius/crontab/automatic-downloads/rss-feeds/RSC/lib/dictionaries/cif_core.dic
dictionary named 'cif_core.dic' version 2.4.2 from 2011-04-26.

Automatic conversion script
Id: cif_fix_values 3105 2015-03-04 15:46:00Z robertas 

 Adding full bibliography for 7034378--7034388.cif.
;
_cod_original_sg_symbol_Hall 'A 2 -2ac '
_cod_original_formula_sum 'C6 H18 As N4 S3 Sm '
_cod_database_code 7034381

loop_
_symmetry_equiv_pos_as_xyz
'x, y, z'
'-x, -y, z'
'x+1/2, -y+1/2, z'
'-x+1/2, y+1/2, z'
'x, y+1/2, z+1/2'
'-x, -y+1/2, z+1/2'
'x+1/2, -y+1, z+1/2'
'-x+1/2, y+1, z+1/2'

loop_
_atom_site_label
_atom_site_type_symbol
_atom_site_fract_x
_atom_site_fract_y
_atom_site_fract_z
_atom_site_U_iso_or_equiv
_atom_site_adp_type
_atom_site_occupancy
_atom_site_symmetry_multiplicity
_atom_site_calc_flag
_atom_site_refinement_flags
Sm1 Sm 0.315605(11) 0.09141(2) 0.35558(2) 0.01218(10) Uani 1 1 d .
As1 As 0.34983(3) -0.27608(5) 0.39361(4) 0.01430(14) Uani 1 1 d .
S1 S 0.42211(6) -0.10582(11) 0.35634(19) 0.0182(3) Uani 1 1 d .
S2 S 0.25071(7) -0.15835(12) 0.42902(10) 0.0150(3) Uani 1 1 d .
S3 S 0.31284(7) -0.36542(14) 0.26369(10) 0.0155(3) Uani 1 1 d .
C4 C 0.4395(3) 0.3523(5) 0.3530(6) 0.0222(11) Uani 1 1 d .
H4A H 0.4862 0.3815 0.3656 0.027 Uiso 1 1 calc R
H4B H 0.4089 0.4283 0.3693 0.027 Uiso 1 1 calc R
N3 N 0.4226(3) 0.2270(4) 0.4076(4) 0.0163(11) Uani 1 1 d .
H3C H 0.4578 0.1673 0.3955 0.020 Uiso 1 1 calc R
N1 N 0.3234(3) -0.0133(5) 0.1939(4) 0.0220(11) Uani 1 1 d .
H1A H 0.3380 -0.1025 0.1974 0.026 Uiso 1 1 calc R
H1B H 0.2814 -0.0134 0.1685 0.026 Uiso 1 1 calc R
N2 N 0.3608(2) 0.2710(4) 0.2370(3) 0.0167(10) Uani 1 1 d .
H2C H 0.3335 0.3477 0.2426 0.020 Uiso 1 1 calc R
N4 N 0.3402(3) 0.0802(5) 0.5290(4) 0.0173(11) Uani 1 1 d .
H4C H 0.3099 0.1358 0.5577 0.021 Uiso 1 1 calc R
H4D H 0.3328 -0.0078 0.5482 0.021 Uiso 1 1 calc R
C3 C 0.4322(3) 0.3202(6) 0.2552(5) 0.0246(14) Uani 1 1 d .
H3A H 0.4648 0.2484 0.2380 0.030 Uiso 1 1 calc R
H3B H 0.4417 0.4033 0.2197 0.030 Uiso 1 1 calc R
C5 C 0.4290(3) 0.2528(6) 0.5052(5) 0.0233(14) Uani 1 1 d .
H5A H 0.3985 0.3282 0.5229 0.028 Uiso 1 1 calc R
H5B H 0.4757 0.2800 0.5196 0.028 Uiso 1 1 calc R
C6 C 0.4106(3) 0.1226(6) 0.5558(5) 0.0204(13) Uani 1 1 d .
H6A H 0.4429 0.0487 0.5415 0.024 Uiso 1 1 calc R
H6B H 0.4124 0.1398 0.6204 0.024 Uiso 1 1 calc R
C2 C 0.3519(3) 0.2224(6) 0.1436(5) 0.0261(14) Uani 1 1 d .
H2A H 0.3810 0.2766 0.1035 0.031 Uiso 1 1 calc R
H2B H 0.3046 0.2358 0.1251 0.031 Uiso 1 1 calc R
C1 C 0.3709(4) 0.0668(6) 0.1366(5) 0.0279(15) Uani 1 1 d .
H1C H 0.3672 0.0358 0.0744 0.033 Uiso 1 1 calc R
H1D H 0.4178 0.0525 0.1566 0.033 Uiso 1 1 calc R

loop_
_atom_site_aniso_label
_atom_site_aniso_U_11
_atom_site_aniso_U_22
_atom_site_aniso_U_33
_atom_site_aniso_U_23
_atom_site_aniso_U_13
_atom_site_aniso_U_12
Sm1 0.01271(15) 0.00776(14) 0.01606(16) 0.00035(13) 0.00029(17) 0.00019(8)
As1 0.0142(3) 0.0095(3) 0.0192(3) 0.0011(2) -0.0015(2) 0.00104(18)
S1 0.0137(6) 0.0102(5) 0.0308(7) -0.0013(7) 0.0011(10) -0.0001(4)
S2 0.0139(7) 0.0120(6) 0.0190(7) -0.0009(5) 0.0012(5) -0.0012(5)
S3 0.0183(7) 0.0108(6) 0.0173(8) -0.0017(5) 0.0032(6) -0.0007(4)
C4 0.017(2) 0.009(2) 0.041(3) 0.005(3) 0.000(3) -0.0022(16)
N3 0.015(2) 0.008(2) 0.026(3) -0.0015(19) -0.001(2) -0.0003(16)
N1 0.030(3) 0.010(2) 0.026(3) -0.002(2) 0.001(2) 0.0015(18)
N2 0.019(3) 0.009(2) 0.023(3) 0.0025(19) 0.001(2) 0.0038(17)
N4 0.015(3) 0.019(3) 0.018(3) -0.0016(19) 0.000(2) 0.0014(18)
C3 0.018(3) 0.019(3) 0.036(4) 0.008(3) 0.005(3) 0.001(2)
C5 0.016(3) 0.025(3) 0.029(4) -0.007(2) -0.004(3) 0.000(2)
C6 0.017(3) 0.025(3) 0.019(3) -0.005(2) -0.002(3) 0.000(2)
C2 0.032(4) 0.018(3) 0.029(4) 0.009(3) 0.006(3) 0.005(2)
C1 0.042(4) 0.020(3) 0.023(4) 0.000(3) 0.011(3) 0.008(3)

loop_
_atom_type_symbol
_atom_type_description
_atom_type_scat_dispersion_real
_atom_type_scat_dispersion_imag
_atom_type_scat_source
C C 0.0033 0.0016 'International Tables Vol C Tables 4.2.6.8 and 6.1.1.4'
H H 0.0000 0.0000 'International Tables Vol C Tables 4.2.6.8 and 6.1.1.4'
N N 0.0061 0.0033 'International Tables Vol C Tables 4.2.6.8 and 6.1.1.4'
O O 0.0106 0.0060 'International Tables Vol C Tables 4.2.6.8 and 6.1.1.4'
S S 0.1246 0.1234 'International Tables Vol C Tables 4.2.6.8 and 6.1.1.4'
Cl Cl 0.1484 0.1585 'International Tables Vol C Tables 4.2.6.8 and 6.1.1.4'
K K 0.2009 0.2494 'International Tables Vol C Tables 4.2.6.8 and 6.1.1.4'
As As 0.0499 2.0058 'International Tables Vol C Tables 4.2.6.8 and 6.1.1.4'
Sm Sm -0.1638 3.4418 'International Tables Vol C Tables 4.2.6.8 and 6.1.1.4'

loop_
_geom_angle_atom_site_label_1
_geom_angle_atom_site_label_2
_geom_angle_atom_site_label_3
_geom_angle
_geom_angle_site_symmetry_1
_geom_angle_site_symmetry_3
N3 Sm1 N1 114.99(16) . .
N3 Sm1 N2 66.15(15) . .
N1 Sm1 N2 67.37(15) . .
N3 Sm1 N4 65.09(16) . .
N1 Sm1 N4 151.37(15) . .
N2 Sm1 N4 128.75(15) . .
N3 Sm1 S1 74.91(10) . .
N1 Sm1 S1 72.57(13) . .
N2 Sm1 S1 101.35(11) . .
N4 Sm1 S1 80.39(12) . .
N3 Sm1 S3 140.63(11) . 4
N1 Sm1 S3 70.82(12) . 4
N2 Sm1 S3 83.15(11) . 4
N4 Sm1 S3 128.99(12) . 4
S1 Sm1 S3 137.86(5) . 4
N3 Sm1 S2 130.81(12) . .
N1 Sm1 S2 92.99(12) . .
N2 Sm1 S2 159.62(11) . .
N4 Sm1 S2 71.30(11) . .
S1 Sm1 S2 76.52(4) . .
S3 Sm1 S2 85.24(4) 4 .
N3 Sm1 S2 80.42(10) . 4
N1 Sm1 S2 133.06(12) . 4
N2 Sm1 S2 81.92(10) . 4
N4 Sm1 S2 75.52(11) . 4
S1 Sm1 S2 151.01(6) . 4
S3 Sm1 S2 71.02(4) 4 4
S2 Sm1 S2 109.96(3) . 4
N3 Sm1 As1 120.89(10) . 4
N1 Sm1 As1 109.95(12) . 4
N2 Sm1 As1 100.33(10) . 4
N4 Sm1 As1 91.45(11) . 4
S1 Sm1 As1 157.21(3) . 4
S3 Sm1 As1 39.23(3) 4 4
S2 Sm1 As1 80.72(3) . 4
S2 Sm1 As1 40.55(3) 4 4
S1 As1 S3 105.82(8) . .
S1 As1 S2 103.24(5) . .
S3 As1 S2 96.53(5) . .
S1 As1 Sm1 143.79(5) . 4_545
S3 As1 Sm1 54.88(4) . 4_545
S2 As1 Sm1 56.08(3) . 4_545
As1 S1 Sm1 91.51(4) . .
As1 S2 Sm1 87.31(4) . .
As1 S2 Sm1 83.37(4) . 4_545
Sm1 S2 Sm1 136.34(6) . 4_545
As1 S3 Sm1 85.89(5) . 4_545
N3 C4 C3 110.0(5) . .
N3 C4 H4A 109.7 . .
C3 C4 H4A 109.7 . .
N3 C4 H4B 109.7 . .
C3 C4 H4B 109.7 . .
H4A C4 H4B 108.2 . .
C5 N3 C4 112.4(5) . .
C5 N3 Sm1 116.5(4) . .
C4 N3 Sm1 115.1(4) . .
C5 N3 H3C 103.6 . .
C4 N3 H3C 103.6 . .
Sm1 N3 H3C 103.6 . .
C1 N1 Sm1 111.5(4) . .
C1 N1 H1A 109.3 . .
Sm1 N1 H1A 109.3 . .
C1 N1 H1B 109.3 . .
Sm1 N1 H1B 109.3 . .
H1A N1 H1B 108.0 . .
C2 N2 C3 112.3(5) . .
C2 N2 Sm1 112.6(3) . .
C3 N2 Sm1 113.6(3) . .
C2 N2 H2C 105.8 . .
C3 N2 H2C 105.8 . .
Sm1 N2 H2C 105.8 . .
C6 N4 Sm1 114.8(4) . .
C6 N4 H4C 108.6 . .
Sm1 N4 H4C 108.6 . .
C6 N4 H4D 108.6 . .
Sm1 N4 H4D 108.6 . .
H4C N4 H4D 107.5 . .
C4 C3 N2 109.3(5) . .
C4 C3 H3A 109.8 . .
N2 C3 H3A 109.8 . .
C4 C3 H3B 109.8 . .
N2 C3 H3B 109.8 . .
H3A C3 H3B 108.3 . .
N3 C5 C6 109.4(5) . .
N3 C5 H5A 109.8 . .
C6 C5 H5A 109.8 . .
N3 C5 H5B 109.8 . .
C6 C5 H5B 109.8 . .
H5A C5 H5B 108.2 . .
N4 C6 C5 108.4(5) . .
N4 C6 H6A 110.0 . .
C5 C6 H6A 110.0 . .
N4 C6 H6B 110.0 . .
C5 C6 H6B 110.0 . .
H6A C6 H6B 108.4 . .
N2 C2 C1 110.0(5) . .
N2 C2 H2A 109.7 . .
C1 C2 H2A 109.7 . .
N2 C2 H2B 109.7 . .
C1 C2 H2B 109.7 . .
H2A C2 H2B 108.2 . .
N1 C1 C2 108.4(5) . .
N1 C1 H1C 110.0 . .
C2 C1 H1C 110.0 . .
N1 C1 H1D 110.0 . .
C2 C1 H1D 110.0 . .
H1C C1 H1D 108.4 . .

loop_
_geom_bond_atom_site_label_1
_geom_bond_atom_site_label_2
_geom_bond_distance
_geom_bond_site_symmetry_2
Sm1 N3 2.573(5) .
Sm1 N1 2.598(5) .
Sm1 N2 2.609(5) .
Sm1 N4 2.612(5) .
Sm1 S1 2.8037(12) .
Sm1 S3 2.8756(14) 4
Sm1 S2 2.9136(13) .
Sm1 S2 2.9294(13) 4
Sm1 As1 3.5065(6) 4
As1 S1 2.2223(14) .
As1 S3 2.2231(16) .
As1 S2 2.2950(14) .
As1 Sm1 3.5065(6) 4_545
S2 Sm1 2.9294(13) 4_545
S3 Sm1 2.8756(14) 4_545
C4 N3 1.482(7) .
C4 C3 1.487(11) .
C4 H4A 0.9700 .
C4 H4B 0.9700 .
N3 C5 1.470(9) .
N3 H3C 0.9100 .
N1 C1 1.469(9) .
N1 H1A 0.9000 .
N1 H1B 0.9000 .
N2 C2 1.467(9) .
N2 C3 1.491(8) .
N2 H2C 0.9100 .
N4 C6 1.484(8) .
N4 H4C 0.9000 .
N4 H4D 0.9000 .
C3 H3A 0.9700 .
C3 H3B 0.9700 .
C5 C6 1.497(9) .
C5 H5A 0.9700 .
C5 H5B 0.9700 .
C6 H6A 0.9700 .
C6 H6B 0.9700 .
C2 C1 1.538(8) .
C2 H2A 0.9700 .
C2 H2B 0.9700 .
C1 H1C 0.9700 .
C1 H1D 0.9700 .
